data_7113711
loop_
_publ_author_name
'Harrop, Todd C.'
'Olmstead, Marilyn M.'
'Mascharak, Pradip K.'

_publ_section_title
;
 Dioxygen activation by a dinuclear nickel thiolate complex: structural
 characterization of the ligand oxidized product
;
_journal_coden_ASTM CHCOFS
_journal_issue 3
_journal_name_full
;
 Chemical Communications (Cambridge, United Kingdom)
;
_journal_page_first 410
_journal_page_last 411
_journal_paper_doi 10.1039/b211395n
_journal_year 2003
_chemical_formula_sum 'C42 H56 N4 Ni2 O4 S2'
_chemical_formula_weight 862.45
_chemical_name_common (Et4N)2[Ni2(ArPSO)2]
_space_group_IT_number 60
_symmetry_cell_setting orthorhombic
_symmetry_space_group_name_Hall '-P 2n 2ab'
_symmetry_space_group_name_H-M 'P b c n'
_atom_sites_solution_hydrogens geom
_atom_sites_solution_primary direct
_atom_sites_solution_secondary difmap
_audit_creation_method SHELXL-97
_cell_angle_alpha 90.00
_cell_angle_beta 90.00
_cell_angle_gamma 90.00
_cell_formula_units_Z 4
_cell_length_a 13.0112(10)
_cell_length_b 13.8925(11)
_cell_length_c 22.1485(18)
_cell_measurement_reflns_used 999
_cell_measurement_temperature 91(2)
_cell_measurement_theta_max 29.8
_cell_measurement_theta_min 3.5
_cell_volume 4003.5(5)
_computing_cell_refinement 'Bruker SMART'
_computing_data_collection 'Bruker SMART'
_computing_data_reduction 'Bruker SAINT'
_computing_molecular_graphics 'SHELXTL 5, XP (Sheldrick, 1994)'
_computing_publication_material 'SHELXL-97 (Sheldrick, 1997)'
_computing_structure_refinement 'SHELXL-97 (Sheldrick, 1997)'
_computing_structure_solution 'SHELXS-97 (Sheldrick, 1990)'
_diffrn_ambient_temperature 91(2)
_diffrn_detector_area_resol_mean 8.3
_diffrn_measured_fraction_theta_full 0.958
_diffrn_measured_fraction_theta_max 0.958
_diffrn_measurement_device_type 'Bruker SMART 1000'
_diffrn_measurement_method \w
_diffrn_radiation_monochromator graphite
_diffrn_radiation_source 'normal-focus sealed tube'
_diffrn_radiation_type MoK\a
_diffrn_radiation_wavelength 0.71073
_diffrn_reflns_av_R_equivalents 0.066
_diffrn_reflns_av_sigmaI/netI 0.052
_diffrn_reflns_limit_h_max 18
_diffrn_reflns_limit_h_min -18
_diffrn_reflns_limit_k_max 19
_diffrn_reflns_limit_k_min -19
_diffrn_reflns_limit_l_max 32
_diffrn_reflns_limit_l_min -32
_diffrn_reflns_number 38325
_diffrn_reflns_theta_full 31.50
_diffrn_reflns_theta_max 31.50
_diffrn_reflns_theta_min 1.84
_exptl_absorpt_coefficient_mu 1.092
_exptl_absorpt_correction_T_max 0.9680
_exptl_absorpt_correction_T_min 0.7719
_exptl_absorpt_correction_type multi-scan
_exptl_absorpt_process_details 'SADABS 2.03 (Sheldrick, 2001)'
_exptl_crystal_colour brown
_exptl_crystal_density_diffrn 1.431
_exptl_crystal_density_method 'not measured'
_exptl_crystal_description plate
_exptl_crystal_F_000 1824
_exptl_crystal_size_max 0.25
_exptl_crystal_size_mid 0.20
_exptl_crystal_size_min 0.03
_refine_diff_density_max 0.757
_refine_diff_density_min -0.509
_refine_diff_density_rms 0.090
_refine_ls_extinction_method none
_refine_ls_goodness_of_fit_ref 0.999
_refine_ls_hydrogen_treatment mixed
_refine_ls_matrix_type full
_refine_ls_number_parameters 239
_refine_ls_number_reflns 6376
_refine_ls_number_restraints 0
_refine_ls_restrained_S_all 0.999
_refine_ls_R_factor_all 0.0955
_refine_ls_R_factor_gt 0.0467
_refine_ls_shift/su_max 0.002
_refine_ls_shift/su_mean 0.000
_refine_ls_structure_factor_coef Fsqd
_refine_ls_weighting_details 'calc w=1/[\s^2^(Fo^2^)+(0.0532P)^2^+4.3804P] where P=(Fo^2^+2Fc^2^)/3'
_refine_ls_weighting_scheme calc
_refine_ls_wR_factor_gt 0.1041
_refine_ls_wR_factor_ref 0.1286
_reflns_number_gt 4041
_reflns_number_total 6376
_reflns_threshold_expression I>2\s(I)
_cod_duplicate_entry 7103963
_cod_data_source_file b211395n.txt
_cod_data_source_block mn1263
_cod_database_code 7113711

loop_
_symmetry_equiv_pos_as_xyz
'x, y, z'
'-x+1/2, -y+1/2, z+1/2'
'-x, y, -z+1/2'
'x+1/2, -y+1/2, -z'
'-x, -y, -z'
'x-1/2, y-1/2, -z-1/2'
'x, -y, z-1/2'
'-x-1/2, y-1/2, z'

loop_
_atom_site_label
_atom_site_type_symbol
_atom_site_fract_x
_atom_site_fract_y
_atom_site_fract_z
_atom_site_U_iso_or_equiv
_atom_site_adp_type
_atom_site_occupancy
_atom_site_symmetry_multiplicity
_atom_site_calc_flag
_atom_site_refinement_flags
_atom_site_disorder_assembly
_atom_site_disorder_group
Ni1 Ni 0.96358(2) 0.16892(2) 0.691657(15) 0.02408(9) Uani 1 1 d . . .
S1 S 0.89632(5) 0.10186(4) 0.77045(3) 0.02842(15) Uani 1 1 d . . .
O1 O 1.03530(14) 0.22411(13) 0.62903(8) 0.0299(4) Uani 1 1 d . . .
O2 O 0.71421(17) 0.2642(2) 0.60496(10) 0.0545(7) Uani 1 1 d . . .
N1 N 0.83701(16) 0.22978(15) 0.67593(10) 0.0267(4) Uani 1 1 d . . .
C1 C 0.9935(2) 0.26916(18) 0.58313(12) 0.0294(5) Uani 1 1 d . . .
C2 C 1.0614(3) 0.3053(2) 0.53859(13) 0.0384(7) Uani 1 1 d . . .
H2 H 1.1334 0.3001 0.5450 0.046 Uiso 1 1 calc R . .
C3 C 1.0265(3) 0.3475(2) 0.48647(15) 0.0489(9) Uani 1 1 d . . .
H3 H 1.0737 0.3710 0.4573 0.059 Uiso 1 1 calc R . .
C4 C 0.9210(4) 0.3554(3) 0.47692(16) 0.0590(10) Uani 1 1 d . . .
H4 H 0.8959 0.3837 0.4407 0.071 Uiso 1 1 calc R . .
C5 C 0.8535(3) 0.3226(3) 0.51960(14) 0.0496(9) Uani 1 1 d . . .
H5 H 0.7819 0.3285 0.5122 0.060 Uiso 1 1 calc R . .
C6 C 0.8863(2) 0.2803(2) 0.57425(12) 0.0330(6) Uani 1 1 d . . .
C7 C 0.8055(2) 0.2559(2) 0.61923(13) 0.0349(6) Uani 1 1 d . . .
C8 C 0.76842(19) 0.23629(19) 0.72532(12) 0.0277(5) Uani 1 1 d . . .
C9 C 0.6839(2) 0.2987(2) 0.72870(13) 0.0339(6) Uani 1 1 d . . .
H9 H 0.6638 0.3344 0.6941 0.041 Uiso 1 1 calc R . .
C10 C 0.6293(2) 0.3087(2) 0.78211(14) 0.0382(7) Uani 1 1 d . . .
H10 H 0.5730 0.3522 0.7837 0.046 Uiso 1 1 calc R . .
C11 C 0.6551(2) 0.2567(2) 0.83305(14) 0.0367(6) Uani 1 1 d . . .
H11 H 0.6168 0.2641 0.8693 0.044 Uiso 1 1 calc R . .
C12 C 0.7376(2) 0.1937(2) 0.83071(13) 0.0330(6) Uani 1 1 d . . .
H12 H 0.7562 0.1574 0.8654 0.040 Uiso 1 1 calc R . .
C13 C 0.79296(19) 0.18379(18) 0.77725(12) 0.0279(5) Uani 1 1 d . . .
N2 N 1.0000 0.0000 0.5000 0.0266(6) Uiso 1 2 d S . .
C14 C 0.9768(4) -0.0904(4) 0.5346(2) 0.0269(10) Uiso 0.50 1 d P A -1
H14A H 1.0304 -0.1390 0.5258 0.032 Uiso 0.50 1 calc PR A -1
H14B H 0.9100 -0.1167 0.5208 0.032 Uiso 0.50 1 calc PR A -1
C15 C 0.9721(6) -0.0733(6) 0.6032(4) 0.0430(18) Uiso 0.50 1 d P A -1
H15A H 0.9565 -0.1341 0.6238 0.065 Uiso 0.50 1 calc PR A -1
H15B H 0.9182 -0.0261 0.6123 0.065 Uiso 0.50 1 calc PR A -1
H15C H 1.0385 -0.0488 0.6173 0.065 Uiso 0.50 1 calc PR A -1
C16 C 1.1079(4) 0.0401(4) 0.5247(2) 0.0272(10) Uiso 0.50 1 d P A -1
H16A H 1.1297 0.0941 0.4985 0.033 Uiso 0.50 1 calc PR A -1
H16B H 1.0969 0.0664 0.5657 0.033 Uiso 0.50 1 calc PR A -1
C17 C 1.1933(6) -0.0306(5) 0.5276(3) 0.0411(16) Uiso 0.50 1 d P A -1
H17A H 1.2553 0.0011 0.5430 0.062 Uiso 0.50 1 calc PR A -1
H17B H 1.2069 -0.0560 0.4871 0.062 Uiso 0.50 1 calc PR A -1
H17C H 1.1742 -0.0836 0.5545 0.062 Uiso 0.50 1 calc PR A -1
C18 C 0.9292(5) 0.0793(4) 0.5080(3) 0.0357(12) Uiso 0.50 1 d P A -1
H18A H 0.9534 0.1349 0.4840 0.043 Uiso 0.50 1 calc PR A -1
H18B H 0.9291 0.0986 0.5510 0.043 Uiso 0.50 1 calc PR A -1
C19 C 0.8185(7) 0.0543(7) 0.4889(4) 0.062(2) Uiso 0.50 1 d P A -1
H19A H 0.7741 0.1105 0.4949 0.094 Uiso 0.50 1 calc PR A -1
H19B H 0.7931 0.0005 0.5134 0.094 Uiso 0.50 1 calc PR A -1
H19C H 0.8177 0.0359 0.4461 0.094 Uiso 0.50 1 calc PR A -1
C20 C 1.0201(4) -0.0286(4) 0.4347(3) 0.0334(12) Uiso 0.50 1 d P A -1
H20A H 0.9559 -0.0542 0.4169 0.040 Uiso 0.50 1 calc PR A -1
H20B H 1.0721 -0.0806 0.4338 0.040 Uiso 0.50 1 calc PR A -1
C21 C 1.0585(7) 0.0565(6) 0.3958(4) 0.050(2) Uiso 0.50 1 d P A -1
H21A H 1.0711 0.0343 0.3545 0.075 Uiso 0.50 1 calc PR A -1
H21B H 1.1224 0.0819 0.4130 0.075 Uiso 0.50 1 calc PR A -1
H21C H 1.0062 0.1074 0.3953 0.075 Uiso 0.50 1 calc PR A -1
N3 N 1.0000 0.4850(2) 0.7500 0.0226(6) Uani 1 2 d S . .
C22 C 1.0670(2) 0.55100(17) 0.78806(12) 0.0261(5) Uani 1 1 d . . .
H22A H 1.1069 0.5928 0.7605 0.031 Uiso 1 1 calc R . .
H22B H 1.0214 0.5933 0.8121 0.031 Uiso 1 1 calc R . .
C23 C 1.1411(2) 0.5026(2) 0.83063(13) 0.0374(6) Uani 1 1 d . . .
H23A H 1.1028 0.4617 0.8589 0.056 Uiso 1 1 calc R . .
H23B H 1.1793 0.5515 0.8532 0.056 Uiso 1 1 calc R . .
H23C H 1.1893 0.4628 0.8075 0.056 Uiso 1 1 calc R . .
C24 C 0.9358(2) 0.41743(18) 0.78885(12) 0.0278(5) Uani 1 1 d . . .
H24A H 0.8973 0.3737 0.7617 0.033 Uiso 1 1 calc R . .
H24B H 0.9832 0.3772 0.8131 0.033 Uiso 1 1 calc R . .
C25 C 0.8605(2) 0.4640(2) 0.83106(14) 0.0364(6) Uani 1 1 d . . .
H25A H 0.8973 0.5066 0.8590 0.055 Uiso 1 1 calc R . .
H25B H 0.8242 0.4142 0.8541 0.055 Uiso 1 1 calc R . .
H25C H 0.8107 0.5017 0.8077 0.055 Uiso 1 1 calc R . .

loop_
_atom_site_aniso_label
_atom_site_aniso_U_11
_atom_site_aniso_U_22
_atom_site_aniso_U_33
_atom_site_aniso_U_23
_atom_site_aniso_U_13
_atom_site_aniso_U_12
Ni1 0.02251(15) 0.02145(15) 0.02828(17) -0.00299(13) 0.00008(13) -0.00089(13)
S1 0.0263(3) 0.0223(3) 0.0367(3) 0.0006(3) 0.0018(3) -0.0031(2)
O1 0.0287(9) 0.0320(10) 0.0291(9) 0.0006(8) 0.0001(8) -0.0001(8)
O2 0.0349(12) 0.0916(19) 0.0372(12) -0.0228(13) -0.0155(9) 0.0151(12)
N1 0.0236(11) 0.0255(10) 0.0311(11) -0.0053(9) -0.0018(8) -0.0019(8)
C1 0.0400(15) 0.0230(11) 0.0251(13) -0.0075(10) -0.0016(11) 0.0006(11)
C2 0.0513(19) 0.0301(14) 0.0337(15) -0.0015(11) 0.0012(13) -0.0053(13)
C3 0.073(3) 0.0415(18) 0.0320(16) 0.0044(13) 0.0020(16) -0.0045(17)
C4 0.089(3) 0.057(2) 0.0302(17) 0.0093(15) -0.0063(18) 0.011(2)
C5 0.060(2) 0.056(2) 0.0330(16) -0.0043(15) -0.0144(15) 0.0175(17)
C6 0.0434(16) 0.0318(14) 0.0239(12) -0.0085(11) -0.0061(11) 0.0068(12)
C7 0.0330(14) 0.0403(15) 0.0313(14) -0.0142(12) -0.0103(11) 0.0046(12)
C8 0.0199(12) 0.0285(12) 0.0348(14) -0.0063(11) -0.0023(10) -0.0051(10)
C9 0.0241(13) 0.0409(15) 0.0367(15) -0.0038(12) -0.0054(11) -0.0001(11)
C10 0.0223(13) 0.0449(17) 0.0472(17) -0.0056(14) 0.0002(12) 0.0038(12)
C11 0.0260(14) 0.0438(16) 0.0402(16) -0.0084(13) 0.0064(11) -0.0045(12)
C12 0.0269(13) 0.0354(14) 0.0368(14) -0.0016(12) -0.0005(11) -0.0084(11)
C13 0.0210(11) 0.0275(13) 0.0352(14) -0.0027(10) -0.0013(10) -0.0066(10)
N3 0.0262(14) 0.0174(13) 0.0242(14) 0.000 -0.0011(11) 0.000
C22 0.0309(13) 0.0209(11) 0.0264(12) -0.0040(9) -0.0004(10) -0.0031(10)
C23 0.0396(16) 0.0391(16) 0.0337(14) -0.0028(12) -0.0102(13) 0.0012(13)
C24 0.0329(13) 0.0232(12) 0.0274(12) 0.0060(10) -0.0012(10) -0.0058(10)
C25 0.0371(16) 0.0364(15) 0.0357(15) 0.0046(12) 0.0076(12) -0.0005(12)

loop_
_atom_type_symbol
_atom_type_description
_atom_type_scat_dispersion_real
_atom_type_scat_dispersion_imag
_atom_type_scat_source
C C 0.0033 0.0016 'International Tables Vol C Tables 4.2.6.8 and 6.1.1.4'
H H 0.0000 0.0000 'International Tables Vol C Tables 4.2.6.8 and 6.1.1.4'
N N 0.0061 0.0033 'International Tables Vol C Tables 4.2.6.8 and 6.1.1.4'
O O 0.0106 0.0060 'International Tables Vol C Tables 4.2.6.8 and 6.1.1.4'
S S 0.1246 0.1234 'International Tables Vol C Tables 4.2.6.8 and 6.1.1.4'
Ni Ni 0.3393 1.1124 'International Tables Vol C Tables 4.2.6.8 and 6.1.1.4'

loop_
_geom_angle_atom_site_label_1
_geom_angle_atom_site_label_2
_geom_angle_atom_site_label_3
_geom_angle
_geom_angle_site_symmetry_1
_geom_angle_site_symmetry_3
O1 Ni1 N1 96.71(9) . .
O1 Ni1 S1 173.34(6) . .
N1 Ni1 S1 89.36(7) . .
O1 Ni1 S1 92.50(6) . 3_756
N1 Ni1 S1 168.37(7) . 3_756
S1 Ni1 S1 81.14(3) . 3_756
O1 Ni1 Ni1 122.24(6) . 3_756
N1 Ni1 Ni1 118.34(7) . 3_756
S1 Ni1 Ni1 51.82(2) . 3_756
S1 Ni1 Ni1 50.22(2) 3_756 3_756
C13 S1 Ni1 95.69(9) . .
C13 S1 Ni1 108.86(9) . 3_756
Ni1 S1 Ni1 77.96(3) . 3_756
C1 O1 Ni1 124.96(18) . .
C7 N1 C8 120.2(2) . .
C7 N1 Ni1 123.35(19) . .
C8 N1 Ni1 115.92(17) . .
O1 C1 C2 116.7(3) . .
O1 C1 C6 124.6(3) . .
C2 C1 C6 118.6(3) . .
C3 C2 C1 122.1(3) . .
C2 C3 C4 119.2(3) . .
C5 C4 C3 120.1(3) . .
C4 C5 C6 122.5(3) . .
C5 C6 C1 117.5(3) . .
C5 C6 C7 117.1(3) . .
C1 C6 C7 125.3(2) . .
O2 C7 N1 123.2(3) . .
O2 C7 C6 119.1(3) . .
N1 C7 C6 117.6(2) . .
C13 C8 C9 117.2(2) . .
C13 C8 N1 117.3(2) . .
C9 C8 N1 125.1(3) . .
C10 C9 C8 120.6(3) . .
C11 C10 C9 121.3(3) . .
C10 C11 C12 119.2(3) . .
C11 C12 C13 119.6(3) . .
C12 C13 C8 122.0(3) . .
C12 C13 S1 122.0(2) . .
C8 C13 S1 116.1(2) . .
C18 N2 C18 180.000(1) . 5_756
C18 N2 C14 63.5(3) . 5_756
C18 N2 C14 116.5(3) 5_756 5_756
C18 N2 C14 116.5(3) . .
C18 N2 C14 63.5(3) 5_756 .
C14 N2 C14 180.000(1) 5_756 .
C18 N2 C20 115.1(3) . .
C18 N2 C20 64.9(3) 5_756 .
C14 N2 C20 72.5(3) 5_756 .
C14 N2 C20 107.5(3) . .
C18 N2 C20 64.9(3) . 5_756
C18 N2 C20 115.1(3) 5_756 5_756
C14 N2 C20 107.5(3) 5_756 5_756
C14 N2 C20 72.5(3) . 5_756
C20 N2 C20 180.00(13) . 5_756
C18 N2 C16 75.4(3) . 5_756
C18 N2 C16 104.6(3) 5_756 5_756
C14 N2 C16 107.0(3) 5_756 5_756
C14 N2 C16 73.0(3) . 5_756
C20 N2 C16 74.7(3) . 5_756
C20 N2 C16 105.3(3) 5_756 5_756
C18 N2 C16 104.6(3) . .
C18 N2 C16 75.4(3) 5_756 .
C14 N2 C16 73.0(3) 5_756 .
C14 N2 C16 107.0(3) . .
C20 N2 C16 105.3(3) . .
C20 N2 C16 74.7(3) 5_756 .
C16 N2 C16 180.0(4) 5_756 .
N2 C14 C15 112.5(4) . .
C17 C16 N2 116.1(4) . .
N2 C18 C19 113.0(5) . .
N2 C20 C21 112.7(5) . .
C22 N3 C22 105.8(3) 3_756 .
C22 N3 C24 111.89(14) 3_756 3_756
C22 N3 C24 111.76(14) . 3_756
C22 N3 C24 111.76(14) 3_756 .
C22 N3 C24 111.89(14) . .
C24 N3 C24 103.9(3) 3_756 .
C23 C22 N3 116.4(2) . .
C25 C24 N3 116.4(2) . .

loop_
_geom_bond_atom_site_label_1
_geom_bond_atom_site_label_2
_geom_bond_distance
_geom_bond_site_symmetry_2
Ni1 O1 1.8393(19) .
Ni1 N1 1.884(2) .
Ni1 S1 2.1632(7) .
Ni1 S1 2.2124(7) 3_756
Ni1 Ni1 2.7527(7) 3_756
S1 C13 1.768(3) .
S1 Ni1 2.2124(7) 3_756
O1 C1 1.312(3) .
O2 C7 1.235(3) .
N1 C7 1.370(4) .
N1 C8 1.415(3) .
C1 C2 1.416(4) .
C1 C6 1.417(4) .
C2 C3 1.372(4) .
C3 C4 1.394(6) .
C4 C5 1.368(5) .
C5 C6 1.412(4) .
C6 C7 1.487(4) .
C8 C13 1.399(4) .
C8 C9 1.403(4) .
C9 C10 1.387(4) .
C10 C11 1.381(4) .
C11 C12 1.386(4) .
C12 C13 1.393(4) .
N2 C18 1.447(6) .
N2 C18 1.447(6) 5_756
N2 C14 1.502(5) 5_756
N2 C14 1.502(5) .
N2 C20 1.523(6) .
N2 C20 1.523(6) 5_756
N2 C16 1.606(5) 5_756
N2 C16 1.606(5) .
C14 C15 1.540(9) .
C16 C17 1.485(9) .
C18 C19 1.541(11) .
C20 C21 1.546(10) .
N3 C22 1.521(3) 3_756
N3 C22 1.521(3) .
N3 C24 1.523(3) 3_756
N3 C24 1.523(3) .
C22 C23 1.507(4) .
C24 C25 1.501(4) .
